data_4134932
loop_
_publ_author_name
'Santos Hurtado, Carina'
'Bastien, Guillaume'
'Ma\<s\'at, Milan'
'Sto\<cek, Jakub Radek'
'Dracinsky, Martin'
'Ron\<cevi\'c, Igor'
'C\'isa\<rov\'a, Ivana'
'Rogers, Charles T.'
'Kaleta, Ji\<r\'i'

_publ_section_title
;
 Regular 2-D Arrays of Surface-Mounted Molecular Switches: Switching
 Monitored by UV-vis and NMR Spectroscopy.
;
_journal_name_full 'Journal of the American Chemical Society'
_journal_paper_doi 10.1021/jacs.0c01753
_journal_year 2020
_chemical_compound_source 'synthesized by Dr. Carina Santos Hurtado'
_chemical_formula_moiety 'C12 H6 Cl4 N2 O2'
_chemical_formula_sum 'C12 H6 Cl4 N2 O2'
_chemical_formula_weight 351.99
_space_group_crystal_system monoclinic
_space_group_IT_number 14
_space_group_name_Hall '-P 2ybc'
_space_group_name_H-M_alt 'P 1 21/c 1'
_atom_sites_solution_hydrogens geom
_atom_sites_solution_primary direct
_audit_creation_method SHELXL-2018/3
_cell_angle_alpha 90
_cell_angle_beta 100.577(5)
_cell_angle_gamma 90
_cell_formula_units_Z 2
_cell_length_a 7.2162(10)
_cell_length_b 7.3078(11)
_cell_length_c 12.8297(15)
_cell_measurement_reflns_used 4298
_cell_measurement_temperature 150(2)
_cell_measurement_theta_max 27.5107
_cell_measurement_theta_min 3.2218
_cell_volume 665.07(16)
_computing_cell_refinement 'SAINT V8.37A (Bruker AXS Inc., 2015)'
_computing_data_collection 'Bruker Instrument Service vV6.2.4'
_computing_data_reduction 'SAINT V8.37A (Bruker AXS Inc., 2015)'
_computing_structure_refinement 'SHELXL-2018/3 (Sheldrick, 2018)'
_computing_structure_solution 'XT, VERSION 2014/5'
_diffrn_ambient_temperature 150(2)
_diffrn_measured_fraction_theta_full 0.999
_diffrn_measured_fraction_theta_max 0.996
_diffrn_measurement_device_type 'Bruker D8 VENTURE Kappa Duo PHOTON 100 CMOS'
_diffrn_measurement_method '\f and \w scans'
_diffrn_radiation_monochromator 'Quazar Mo multilayer optic'
_diffrn_radiation_type MoK\a
_diffrn_radiation_wavelength 0.71073
_diffrn_reflns_av_R_equivalents 0.0369
_diffrn_reflns_av_unetI/netI 0.0315
_diffrn_reflns_Laue_measured_fraction_full 0.999
_diffrn_reflns_Laue_measured_fraction_max 0.996
_diffrn_reflns_limit_h_max 9
_diffrn_reflns_limit_h_min -9
_diffrn_reflns_limit_k_max 9
_diffrn_reflns_limit_k_min -8
_diffrn_reflns_limit_l_max 15
_diffrn_reflns_limit_l_min -16
_diffrn_reflns_number 6960
_diffrn_reflns_point_group_measured_fraction_full 0.999
_diffrn_reflns_point_group_measured_fraction_max 0.996
_diffrn_reflns_theta_full 25.242
_diffrn_reflns_theta_max 27.569
_diffrn_reflns_theta_min 2.872
_diffrn_source 'I\mS  micro-focus sealed tube'
_exptl_absorpt_coefficient_mu 0.890
_exptl_absorpt_correction_T_max 0.94
_exptl_absorpt_correction_T_min 0.85
_exptl_absorpt_correction_type multi-scan
_exptl_absorpt_process_details
;
SADABS-2016/2 - Bruker AXS area detector scaling and absorption correction
;
_exptl_crystal_colour yellow-colourless
_exptl_crystal_density_diffrn 1.758
_exptl_crystal_description plate
_exptl_crystal_F_000 352
_exptl_crystal_size_max 0.219
_exptl_crystal_size_mid 0.154
_exptl_crystal_size_min 0.072
_refine_diff_density_max 0.658
_refine_diff_density_min -0.249
_refine_diff_density_rms 0.066
_refine_ls_extinction_method none
_refine_ls_goodness_of_fit_ref 1.078
_refine_ls_hydrogen_treatment constr
_refine_ls_matrix_type full
_refine_ls_number_parameters 91
_refine_ls_number_reflns 1538
_refine_ls_number_restraints 0
_refine_ls_restrained_S_all 1.078
_refine_ls_R_factor_all 0.0434
_refine_ls_R_factor_gt 0.0311
_refine_ls_shift/su_max 0.001
_refine_ls_shift/su_mean 0.000
_refine_ls_structure_factor_coef Fsqd
_refine_ls_weighting_details 'w=1/[\s^2^(Fo^2^)+(0.0262P)^2^+0.5751P] where P=(Fo^2^+2Fc^2^)/3'
_refine_ls_weighting_scheme calc
_refine_ls_wR_factor_gt 0.0714
_refine_ls_wR_factor_ref 0.0760
_reflns_Friedel_coverage 0.000
_reflns_number_gt 1259
_reflns_number_total 1538
_reflns_threshold_expression 'I > 2\s(I)'
_cod_data_source_file ja0c01753_si_003.cif
_cod_data_source_block 07_mo_jk_5f_kaleta
_cod_original_sg_symbol_H-M 'P 21/c'
_cod_database_code 4134932
_shelx_shelxl_version_number 2018/3
_shelx_space_group_comment
;
The symmetry employed for this shelxl refinement is uniquely defined
by the following loop, which should always be used as a source of
symmetry information in preference to the above space-group names.
They are only intended as comments.
;
_shelx_estimated_absorpt_t_min 0.829
_shelx_estimated_absorpt_t_max 0.939

loop_
_space_group_symop_operation_xyz
'x, y, z'
'-x, y+1/2, -z+1/2'
'-x, -y, -z'
'x, -y-1/2, z-1/2'

loop_
_atom_site_label
_atom_site_type_symbol
_atom_site_fract_x
_atom_site_fract_y
_atom_site_fract_z
_atom_site_U_iso_or_equiv
_atom_site_adp_type
_atom_site_occupancy
_atom_site_site_symmetry_order
_atom_site_calc_flag
_atom_site_refinement_flags_posn
_atom_site_refinement_flags_adp
_atom_site_refinement_flags_occupancy
_atom_site_disorder_assembly
_atom_site_disorder_group
N1 N 0.4863(2) 0.4298(2) 0.52941(12) 0.0179(3) Uani 1 1 d . . . . .
O1 O 0.3920(2) 0.2920(2) 0.49157(12) 0.0324(4) Uani 1 1 d . . . . .
C1 C 0.5617(3) 0.4431(3) 0.64196(14) 0.0168(4) Uani 1 1 d . . . . .
C2 C 0.4387(3) 0.4836(3) 0.70933(15) 0.0197(4) Uani 1 1 d . . . . .
H2 H 0.309267 0.506462 0.682063 0.024 Uiso 1 1 calc R U . . .
C3 C 0.5073(3) 0.4902(3) 0.81739(15) 0.0204(4) Uani 1 1 d . . . . .
H3 H 0.425016 0.520102 0.864803 0.024 Uiso 1 1 calc R U . . .
C4 C 0.6959(3) 0.4534(3) 0.85663(15) 0.0203(4) Uani 1 1 d . . . . .
H4 H 0.742763 0.459294 0.930756 0.024 Uiso 1 1 calc R U . . .
C5 C 0.8158(3) 0.4081(3) 0.78795(15) 0.0176(4) Uani 1 1 d . . . . .
C6 C 0.7512(3) 0.4045(3) 0.67871(14) 0.0170(4) Uani 1 1 d . . . . .
Cl1 Cl 1.04632(7) 0.34914(8) 0.83986(4) 0.02709(15) Uani 1 1 d . . . . .
Cl2 Cl 0.89668(7) 0.35070(7) 0.59065(4) 0.02441(14) Uani 1 1 d . . . . .

loop_
_atom_site_aniso_label
_atom_site_aniso_U_11
_atom_site_aniso_U_22
_atom_site_aniso_U_33
_atom_site_aniso_U_23
_atom_site_aniso_U_13
_atom_site_aniso_U_12
N1 0.0201(8) 0.0167(8) 0.0149(8) 0.0008(6) -0.0023(6) -0.0036(6)
O1 0.0483(10) 0.0240(8) 0.0197(8) 0.0011(6) -0.0075(7) -0.0177(7)
C1 0.0202(9) 0.0150(9) 0.0128(8) 0.0016(7) -0.0032(7) -0.0025(7)
C2 0.0183(9) 0.0187(10) 0.0210(9) 0.0012(8) 0.0010(7) 0.0005(7)
C3 0.0230(10) 0.0189(10) 0.0197(9) -0.0009(8) 0.0051(7) 0.0006(8)
C4 0.0268(10) 0.0193(10) 0.0128(9) 0.0005(7) -0.0016(7) -0.0008(8)
C5 0.0180(8) 0.0154(9) 0.0167(9) 0.0016(7) -0.0035(7) -0.0002(7)
C6 0.0201(9) 0.0156(9) 0.0153(9) -0.0001(7) 0.0029(7) -0.0020(7)
Cl1 0.0187(2) 0.0334(3) 0.0252(3) -0.0002(2) -0.00627(18) 0.0052(2)
Cl2 0.0229(2) 0.0308(3) 0.0201(2) -0.0029(2) 0.00567(18) 0.0020(2)

loop_
_atom_type_symbol
_atom_type_description
_atom_type_scat_dispersion_real
_atom_type_scat_dispersion_imag
_atom_type_scat_source
C C 0.0033 0.0016 'International Tables Vol C Tables 4.2.6.8 and 6.1.1.4'
H H 0.0000 0.0000 'International Tables Vol C Tables 4.2.6.8 and 6.1.1.4'
Cl Cl 0.1484 0.1585 'International Tables Vol C Tables 4.2.6.8 and 6.1.1.4'
N N 0.0061 0.0033 'International Tables Vol C Tables 4.2.6.8 and 6.1.1.4'
O O 0.0106 0.0060 'International Tables Vol C Tables 4.2.6.8 and 6.1.1.4'

loop_
_geom_angle_atom_site_label_1
_geom_angle_atom_site_label_2
_geom_angle_atom_site_label_3
_geom_angle
_geom_angle_site_symmetry_1
_geom_angle_site_symmetry_3
_geom_angle_publ_flag
O1 N1 N1 122.10(19) . 3_666 ?
O1 N1 C1 120.95(16) . . ?
N1 N1 C1 116.88(19) 3_666 . ?
C2 C1 C6 122.45(17) . . ?
C2 C1 N1 118.11(16) . . ?
C6 C1 N1 119.33(17) . . ?
C1 C2 C3 118.80(17) . . ?
C1 C2 H2 120.6 . . ?
C3 C2 H2 120.6 . . ?
C2 C3 C4 120.18(18) . . ?
C2 C3 H3 119.9 . . ?
C4 C3 H3 119.9 . . ?
C5 C4 C3 120.09(17) . . ?
C5 C4 H4 120.0 . . ?
C3 C4 H4 120.0 . . ?
C4 C5 C6 120.82(17) . . ?
C4 C5 Cl1 118.95(14) . . ?
C6 C5 Cl1 120.20(15) . . ?
C1 C6 C5 117.60(17) . . ?
C1 C6 Cl2 120.22(14) . . ?
C5 C6 Cl2 122.16(15) . . ?

loop_
_geom_bond_atom_site_label_1
_geom_bond_atom_site_label_2
_geom_bond_distance
_geom_bond_site_symmetry_2
_geom_bond_publ_flag
N1 O1 1.262(2) . ?
N1 N1 1.310(3) 3_666 ?
N1 C1 1.450(2) . ?
C1 C2 1.380(3) . ?
C1 C6 1.391(3) . ?
C2 C3 1.385(3) . ?
C2 H2 0.9500 . ?
C3 C4 1.388(3) . ?
C3 H3 0.9500 . ?
C4 C5 1.383(3) . ?
C4 H4 0.9500 . ?
C5 C6 1.394(3) . ?
C5 Cl1 1.7292(18) . ?
C6 Cl2 1.7230(19) . ?
